data_4120098
loop_
_publ_author_name
'Hong-Bo Cheng'
'Heng-Yi Zhang'
'Yu Liu'

_publ_section_title
;
 Dual-Stimulus Luminescent Lanthanide Molecular Switch Based on an
 Unsymmetrical Diarylperfluorocyclopentene
;
_journal_name_full 'Journal of the American Chemical Society'
_journal_page_first 10190
_journal_page_last 10193
_journal_paper_doi 10.1021/ja4018804
_journal_volume 135
_journal_year 2013
_chemical_formula_sum 'C29 H27 Cl F6 N2 O S'
_chemical_formula_weight 601.04
_chemical_name_systematic
; 
 ? 
;
_space_group_IT_number 19
_symmetry_cell_setting orthorhombic
_symmetry_space_group_name_Hall 'P 2ac 2ab'
_symmetry_space_group_name_H-M 'P 21 21 21'
_atom_sites_solution_hydrogens geom
_atom_sites_solution_primary direct
_atom_sites_solution_secondary difmap
_audit_creation_method SHELXL-97
_cell_angle_alpha 90.00
_cell_angle_beta 90.00
_cell_angle_gamma 90.00
_cell_formula_units_Z 4
_cell_length_a 6.7922(9)
_cell_length_b 20.030(3)
_cell_length_c 20.499(3)
_cell_measurement_reflns_used 8559
_cell_measurement_temperature 113(2)
_cell_measurement_theta_max 27.9
_cell_measurement_theta_min 1.4
_cell_volume 2788.8(7)
_computing_cell_refinement CrystalClear
_computing_data_collection CrystalClear
_computing_data_reduction CrystalClear
_computing_molecular_graphics 'Bruker SHELXTL'
_computing_publication_material 'CrystalStructure 3.8'
_computing_structure_refinement 'SHELXL-97 (Sheldrick, 1997)'
_computing_structure_solution 'SHELXS-97 (Sheldrick, 1990)'
_diffrn_ambient_temperature 113(2)
_diffrn_detector_area_resol_mean 14.22
_diffrn_measured_fraction_theta_full 0.999
_diffrn_measured_fraction_theta_max 0.999
_diffrn_measurement_device_type 'Rigaku Saturn724 CCD'
_diffrn_measurement_method '\w and \f scans'
_diffrn_radiation_monochromator multilayer
_diffrn_radiation_source 'rotating anode'
_diffrn_radiation_type MoK\a
_diffrn_radiation_wavelength 0.71073
_diffrn_reflns_av_R_equivalents 0.0468
_diffrn_reflns_av_sigmaI/netI 0.0525
_diffrn_reflns_limit_h_max 8
_diffrn_reflns_limit_h_min -8
_diffrn_reflns_limit_k_max 26
_diffrn_reflns_limit_k_min -26
_diffrn_reflns_limit_l_max 26
_diffrn_reflns_limit_l_min -26
_diffrn_reflns_number 29302
_diffrn_reflns_theta_full 27.86
_diffrn_reflns_theta_max 27.86
_diffrn_reflns_theta_min 1.42
_diffrn_standards_decay_% 0
_diffrn_standards_interval_count 0
_diffrn_standards_interval_time 0
_diffrn_standards_number 0
_exptl_absorpt_coefficient_mu 0.278
_exptl_absorpt_correction_T_max 0.9727
_exptl_absorpt_correction_T_min 0.8968
_exptl_absorpt_correction_type multi-scan
_exptl_absorpt_process_details CrystalClear
_exptl_crystal_colour Colorless
_exptl_crystal_density_diffrn 1.431
_exptl_crystal_description Prism
_exptl_crystal_F_000 1240
_exptl_crystal_size_max 0.40
_exptl_crystal_size_mid 0.10
_exptl_crystal_size_min 0.10
_refine_diff_density_max 0.196
_refine_diff_density_min -0.201
_refine_diff_density_rms 0.043
_refine_ls_abs_structure_details 'Flack H D (1983), Acta Cryst. A39, 876-881'
_refine_ls_abs_structure_Flack -0.02(4)
_refine_ls_extinction_method none
_refine_ls_goodness_of_fit_ref 1.010
_refine_ls_hydrogen_treatment mixed
_refine_ls_matrix_type full
_refine_ls_number_parameters 373
_refine_ls_number_reflns 6613
_refine_ls_number_restraints 2
_refine_ls_restrained_S_all 1.140
_refine_ls_R_factor_all 0.0357
_refine_ls_R_factor_gt 0.0309
_refine_ls_shift/su_max 0.003
_refine_ls_shift/su_mean 0.000
_refine_ls_structure_factor_coef Fsqd
_refine_ls_weighting_details 'calc w=1/[\s^2^(Fo^2^)+(0.0253P)^2^+0.0000P] where P=(Fo^2^+2Fc^2^)/3'
_refine_ls_weighting_scheme calc
_refine_ls_wR_factor_gt 0.0589
_refine_ls_wR_factor_ref 0.0602
_reflns_number_gt 5905
_reflns_number_total 6613
_reflns_threshold_expression >2sigma(I)
_cod_data_source_file ja4018804_si_001.cif
_cod_data_source_block shelx
_cod_original_cell_volume 2788.9(7)
_cod_database_code 4120098

loop_
_symmetry_equiv_pos_as_xyz
'x, y, z'
'-x+1/2, -y, z+1/2'
'-x, y+1/2, -z+1/2'
'x+1/2, -y+1/2, -z'

loop_
_atom_site_label
_atom_site_type_symbol
_atom_site_fract_x
_atom_site_fract_y
_atom_site_fract_z
_atom_site_U_iso_or_equiv
_atom_site_adp_type
_atom_site_occupancy
_atom_site_symmetry_multiplicity
_atom_site_calc_flag
_atom_site_refinement_flags
S1 S 0.22854(7) 0.70034(2) 0.88710(2) 0.01980(11) Uani 1 1 d .
F1 F 0.30359(18) 0.83008(5) 0.55955(5) 0.0325(3) Uani 1 1 d .
F2 F 0.04781(17) 0.77271(6) 0.58886(5) 0.0324(3) Uani 1 1 d .
F3 F 0.53431(19) 0.72817(6) 0.56258(5) 0.0395(3) Uani 1 1 d .
F4 F 0.2601(2) 0.67867(5) 0.53697(5) 0.0428(3) Uani 1 1 d .
F5 F 0.2167(2) 0.63210(5) 0.65384(5) 0.0414(3) Uani 1 1 d .
F6 F 0.5336(2) 0.64559(6) 0.65675(5) 0.0399(3) Uani 1 1 d .
O1 O -0.2907(2) 0.99606(6) 0.61889(7) 0.0305(3) Uani 1 1 d .
N1 N 0.3764(2) 0.94553(7) 0.76175(7) 0.0188(3) Uani 1 1 d .
N2 N 0.6293(3) 0.66676(7) 0.97121(8) 0.0168(3) Uani 1 1 d .
C1 C -0.3772(3) 0.94341(10) 0.58248(10) 0.0324(5) Uani 1 1 d .
H1A H -0.3986 0.9048 0.6110 0.049 Uiso 1 1 calc R
H1B H -0.2890 0.9307 0.5467 0.049 Uiso 1 1 calc R
H1C H -0.5035 0.9583 0.5646 0.049 Uiso 1 1 calc R
C2 C -0.1225(3) 0.98126(9) 0.65380(9) 0.0204(4) Uani 1 1 d .
C3 C -0.0565(3) 1.03351(9) 0.69375(9) 0.0244(5) Uani 1 1 d .
H3 H -0.1272 1.0744 0.6947 0.029 Uiso 1 1 calc R
C4 C 0.1089(3) 1.02620(9) 0.73140(9) 0.0221(4) Uani 1 1 d .
H4 H 0.1536 1.0615 0.7586 0.026 Uiso 1 1 calc R
C5 C 0.2097(3) 0.96563(8) 0.72867(8) 0.0179(4) Uani 1 1 d .
C6 C 0.4206(3) 0.88118(8) 0.74415(8) 0.0180(4) Uani 1 1 d .
C7 C 0.2820(3) 0.85844(8) 0.69997(8) 0.0157(4) Uani 1 1 d .
C8 C 0.1466(3) 0.91293(8) 0.68885(8) 0.0163(4) Uani 1 1 d .
C9 C -0.0248(3) 0.92091(9) 0.65070(8) 0.0177(4) Uani 1 1 d .
H9 H -0.0715 0.8858 0.6237 0.021 Uiso 1 1 calc R
C10 C 0.4936(3) 0.98740(10) 0.80432(10) 0.0273(5) Uani 1 1 d .
H10A H 0.5959 1.0099 0.7787 0.041 Uiso 1 1 calc R
H10B H 0.5555 0.9598 0.8380 0.041 Uiso 1 1 calc R
H10C H 0.4089 1.0209 0.8250 0.041 Uiso 1 1 calc R
C11 C 0.6034(3) 0.84893(9) 0.76831(9) 0.0223(4) Uani 1 1 d .
H11A H 0.5856 0.8356 0.8139 0.033 Uiso 1 1 calc R
H11B H 0.7132 0.8805 0.7651 0.033 Uiso 1 1 calc R
H11C H 0.6321 0.8094 0.7418 0.033 Uiso 1 1 calc R
C12 C 0.2880(3) 0.79226(8) 0.67079(8) 0.0155(4) Uani 1 1 d .
C13 C 0.2459(3) 0.78044(8) 0.59942(8) 0.0214(4) Uani 1 1 d .
C14 C 0.3508(3) 0.71472(9) 0.58371(9) 0.0263(5) Uani 1 1 d .
C15 C 0.3596(3) 0.67910(9) 0.64999(9) 0.0247(5) Uani 1 1 d .
C16 C 0.3357(3) 0.73320(8) 0.69917(8) 0.0156(4) Uani 1 1 d .
C17 C 0.3420(3) 0.71589(8) 0.76897(8) 0.0156(4) Uani 1 1 d .
C18 C 0.4919(3) 0.67853(8) 0.80104(8) 0.0170(4) Uani 1 1 d .
H18 H 0.6080 0.6636 0.7797 0.020 Uiso 1 1 calc R
C19 C 0.4532(3) 0.66630(9) 0.86506(8) 0.0173(4) Uani 1 1 d .
C20 C 0.1892(3) 0.73141(9) 0.80985(8) 0.0187(4) Uani 1 1 d .
C21 C 0.0040(3) 0.76825(10) 0.79451(9) 0.0287(5) Uani 1 1 d .
H21A H -0.0385 0.7573 0.7501 0.043 Uiso 1 1 calc R
H21B H 0.0278 0.8164 0.7978 0.043 Uiso 1 1 calc R
H21C H -0.0988 0.7553 0.8256 0.043 Uiso 1 1 calc R
C22 C 0.5781(3) 0.62760(9) 0.91156(8) 0.0201(4) Uani 1 1 d .
H22A H 0.7009 0.6139 0.8892 0.024 Uiso 1 1 calc R
H22B H 0.5071 0.5866 0.9247 0.024 Uiso 1 1 calc R
C23 C 0.7922(3) 0.63759(9) 1.01139(8) 0.0209(4) Uani 1 1 d .
H23A H 0.8095 0.6649 1.0513 0.025 Uiso 1 1 calc R
H23B H 0.9165 0.6397 0.9862 0.025 Uiso 1 1 calc R
C24 C 0.7532(3) 0.56625(8) 1.03073(8) 0.0180(4) Uani 1 1 d .
C25 C 0.8753(3) 0.51556(9) 1.00863(8) 0.0223(4) Uani 1 1 d .
H25 H 0.9850 0.5260 0.9818 0.027 Uiso 1 1 calc R
C26 C 0.8381(3) 0.44974(9) 1.02555(10) 0.0277(5) Uani 1 1 d .
H26 H 0.9227 0.4153 1.0103 0.033 Uiso 1 1 calc R
C27 C 0.6789(3) 0.43405(9) 1.06433(9) 0.0296(5) Uani 1 1 d .
H27 H 0.6530 0.3888 1.0753 0.035 Uiso 1 1 calc R
C28 C 0.5578(3) 0.48366(10) 1.08722(10) 0.0292(5) Uani 1 1 d .
H28 H 0.4480 0.4727 1.1139 0.035 Uiso 1 1 calc R
C29 C 0.5958(3) 0.55042(9) 1.07135(9) 0.0241(5) Uani 1 1 d .
H29 H 0.5143 0.5848 1.0883 0.029 Uiso 1 1 calc R
Cl1 Cl 0.26247(7) 0.689217(19) 0.05828(2) 0.02044(10) Uani 1 1 d .
H2A H 0.660(3) 0.7038(10) 0.9640(9) 0.022(6) Uiso 1 1 d D
H2B H 0.528(3) 0.6758(9) 0.9947(9) 0.029(6) Uiso 1 1 d D

loop_
_atom_site_aniso_label
_atom_site_aniso_U_11
_atom_site_aniso_U_22
_atom_site_aniso_U_33
_atom_site_aniso_U_23
_atom_site_aniso_U_13
_atom_site_aniso_U_12
S1 0.0205(3) 0.0256(2) 0.01332(19) 0.00282(18) -0.0002(2) 0.0013(2)
F1 0.0607(9) 0.0199(5) 0.0169(5) 0.0056(4) 0.0000(6) 0.0002(5)
F2 0.0343(7) 0.0330(6) 0.0299(6) -0.0073(5) -0.0147(5) 0.0025(5)
F3 0.0495(9) 0.0428(7) 0.0261(6) 0.0072(6) 0.0140(6) 0.0135(6)
F4 0.0811(10) 0.0246(6) 0.0227(6) -0.0098(5) -0.0130(7) 0.0076(7)
F5 0.0727(10) 0.0223(6) 0.0292(6) -0.0033(5) -0.0002(7) -0.0191(7)
F6 0.0604(9) 0.0350(7) 0.0241(6) 0.0003(5) 0.0047(6) 0.0310(6)
O1 0.0302(9) 0.0241(7) 0.0372(8) -0.0018(6) -0.0142(7) 0.0085(6)
N1 0.0190(9) 0.0175(8) 0.0199(8) -0.0024(6) -0.0034(7) 0.0018(7)
N2 0.0177(10) 0.0132(8) 0.0196(8) 0.0004(7) -0.0009(8) -0.0003(7)
C1 0.0291(13) 0.0312(11) 0.0369(12) 0.0004(10) -0.0145(10) 0.0041(10)
C2 0.0193(11) 0.0213(9) 0.0207(9) 0.0043(8) -0.0006(8) 0.0033(8)
C3 0.0307(13) 0.0166(9) 0.0258(10) 0.0031(8) 0.0022(9) 0.0042(9)
C4 0.0282(12) 0.0152(9) 0.0228(9) -0.0031(8) 0.0005(9) 0.0012(9)
C5 0.0207(11) 0.0170(8) 0.0160(8) 0.0010(7) 0.0012(8) 0.0000(8)
C6 0.0229(11) 0.0161(9) 0.0151(9) 0.0006(7) 0.0017(8) 0.0010(8)
C7 0.0187(10) 0.0149(8) 0.0135(8) 0.0010(7) -0.0014(8) 0.0019(8)
C8 0.0192(11) 0.0153(9) 0.0145(8) 0.0018(7) 0.0015(8) 0.0010(8)
C9 0.0194(11) 0.0173(9) 0.0163(8) 0.0002(7) -0.0017(8) -0.0010(8)
C10 0.0270(13) 0.0253(10) 0.0297(11) -0.0078(9) -0.0032(9) -0.0042(9)
C11 0.0208(11) 0.0229(10) 0.0232(10) -0.0014(8) -0.0035(9) 0.0014(9)
C12 0.0154(10) 0.0163(8) 0.0148(8) 0.0005(7) 0.0000(7) 0.0009(7)
C13 0.0324(12) 0.0169(8) 0.0148(8) 0.0018(7) -0.0037(9) 0.0013(9)
C14 0.0393(13) 0.0215(10) 0.0182(9) -0.0033(8) -0.0003(9) 0.0039(9)
C15 0.0374(12) 0.0165(9) 0.0201(9) 0.0002(8) -0.0001(9) 0.0038(9)
C16 0.0167(10) 0.0162(8) 0.0139(8) -0.0003(7) 0.0009(7) 0.0013(7)
C17 0.0181(10) 0.0132(8) 0.0155(8) 0.0000(7) -0.0009(8) -0.0009(7)
C18 0.0177(10) 0.0141(9) 0.0193(9) -0.0007(7) 0.0003(8) 0.0008(8)
C19 0.0202(10) 0.0139(8) 0.0179(9) 0.0001(7) -0.0021(8) -0.0013(8)
C20 0.0216(11) 0.0189(9) 0.0155(9) 0.0013(7) -0.0030(8) 0.0010(8)
C21 0.0235(12) 0.0418(12) 0.0207(10) 0.0045(9) 0.0018(9) 0.0096(10)
C22 0.0251(12) 0.0176(9) 0.0177(9) 0.0013(8) -0.0041(8) 0.0020(8)
C23 0.0190(11) 0.0227(9) 0.0210(9) 0.0028(7) -0.0066(8) -0.0004(8)
C24 0.0193(11) 0.0199(8) 0.0149(8) 0.0010(7) -0.0066(9) -0.0007(9)
C25 0.0228(11) 0.0278(10) 0.0164(9) -0.0013(8) -0.0038(8) 0.0037(9)
C26 0.0328(13) 0.0227(10) 0.0277(10) -0.0058(9) -0.0090(10) 0.0086(9)
C27 0.0394(14) 0.0184(9) 0.0308(11) 0.0049(9) -0.0127(10) -0.0017(9)
C28 0.0294(13) 0.0291(11) 0.0292(11) 0.0106(9) -0.0008(10) -0.0008(10)
C29 0.0260(12) 0.0221(9) 0.0241(10) 0.0054(8) 0.0011(9) 0.0079(9)
Cl1 0.0217(3) 0.0203(2) 0.01931(19) 0.00206(17) 0.0001(2) 0.0040(2)

loop_
_atom_type_symbol
_atom_type_description
_atom_type_scat_dispersion_real
_atom_type_scat_dispersion_imag
_atom_type_scat_source
C C 0.0033 0.0016 'International Tables Vol C Tables 4.2.6.8 and 6.1.1.4'
H H 0.0000 0.0000 'International Tables Vol C Tables 4.2.6.8 and 6.1.1.4'
N N 0.0061 0.0033 'International Tables Vol C Tables 4.2.6.8 and 6.1.1.4'
O O 0.0106 0.0060 'International Tables Vol C Tables 4.2.6.8 and 6.1.1.4'
F F 0.0171 0.0103 'International Tables Vol C Tables 4.2.6.8 and 6.1.1.4'
S S 0.1246 0.1234 'International Tables Vol C Tables 4.2.6.8 and 6.1.1.4'
Cl Cl 0.1484 0.1585 'International Tables Vol C Tables 4.2.6.8 and 6.1.1.4'

loop_
_geom_angle_atom_site_label_1
_geom_angle_atom_site_label_2
_geom_angle_atom_site_label_3
_geom_angle
C20 S1 C19 92.24(9)
C2 O1 C1 117.09(14)
C6 N1 C5 108.92(15)
C6 N1 C10 125.62(16)
C5 N1 C10 125.31(15)
C22 N2 C23 114.67(13)
C22 N2 H2A 113.8(14)
C23 N2 H2A 106.1(15)
C22 N2 H2B 112.5(13)
C23 N2 H2B 111.4(13)
H2A N2 H2B 96.7(14)
O1 C1 H1A 109.5
O1 C1 H1B 109.5
H1A C1 H1B 109.5
O1 C1 H1C 109.5
H1A C1 H1C 109.5
H1B C1 H1C 109.5
C9 C2 O1 124.20(17)
C9 C2 C3 121.81(18)
O1 C2 C3 113.99(16)
C4 C3 C2 120.71(17)
C4 C3 H3 119.6
C2 C3 H3 119.6
C3 C4 C5 118.22(17)
C3 C4 H4 120.9
C5 C4 H4 120.9
N1 C5 C4 129.59(17)
N1 C5 C8 108.50(15)
C4 C5 C8 121.91(17)
N1 C6 C7 109.45(16)
N1 C6 C11 120.26(16)
C7 C6 C11 130.10(16)
C6 C7 C8 106.71(14)
C6 C7 C12 123.39(16)
C8 C7 C12 129.86(16)
C5 C8 C9 119.31(16)
C5 C8 C7 106.40(15)
C9 C8 C7 134.25(16)
C2 C9 C8 118.04(17)
C2 C9 H9 121.0
C8 C9 H9 121.0
N1 C10 H10A 109.5
N1 C10 H10B 109.5
H10A C10 H10B 109.5
N1 C10 H10C 109.5
H10A C10 H10C 109.5
H10B C10 H10C 109.5
C6 C11 H11A 109.5
C6 C11 H11B 109.5
H11A C11 H11B 109.5
C6 C11 H11C 109.5
H11A C11 H11C 109.5
H11B C11 H11C 109.5
C16 C12 C7 128.64(15)
C16 C12 C13 108.89(14)
C7 C12 C13 122.43(14)
F1 C13 F2 105.85(14)
F1 C13 C12 114.69(14)
F2 C13 C12 110.88(15)
F1 C13 C14 111.84(15)
F2 C13 C14 109.05(15)
C12 C13 C14 104.52(14)
F3 C14 F4 107.54(15)
F3 C14 C13 109.05(16)
F4 C14 C13 113.41(16)
F3 C14 C15 109.98(16)
F4 C14 C15 113.41(16)
C13 C14 C15 103.37(14)
F5 C15 F6 105.81(15)
F5 C15 C16 112.86(16)
F6 C15 C16 112.53(15)
F5 C15 C14 110.29(16)
F6 C15 C14 110.57(16)
C16 C15 C14 104.87(14)
C12 C16 C17 128.92(15)
C12 C16 C15 111.73(15)
C17 C16 C15 118.89(15)
C20 C17 C18 112.25(15)
C20 C17 C16 121.28(16)
C18 C17 C16 126.34(16)
C19 C18 C17 113.67(17)
C19 C18 H18 123.2
C17 C18 H18 123.2
C18 C19 C22 126.84(17)
C18 C19 S1 110.55(14)
C22 C19 S1 122.59(13)
C17 C20 C21 128.47(16)
C17 C20 S1 111.29(13)
C21 C20 S1 120.22(13)
C20 C21 H21A 109.5
C20 C21 H21B 109.5
H21A C21 H21B 109.5
C20 C21 H21C 109.5
H21A C21 H21C 109.5
H21B C21 H21C 109.5
C19 C22 N2 112.47(14)
C19 C22 H22A 109.1
N2 C22 H22A 109.1
C19 C22 H22B 109.1
N2 C22 H22B 109.1
H22A C22 H22B 107.8
N2 C23 C24 112.63(15)
N2 C23 H23A 109.1
C24 C23 H23A 109.1
N2 C23 H23B 109.1
C24 C23 H23B 109.1
H23A C23 H23B 107.8
C25 C24 C29 119.20(16)
C25 C24 C23 120.23(17)
C29 C24 C23 120.57(16)
C26 C25 C24 120.36(19)
C26 C25 H25 119.8
C24 C25 H25 119.8
C27 C26 C25 120.27(19)
C27 C26 H26 119.9
C25 C26 H26 119.9
C28 C27 C26 120.14(18)
C28 C27 H27 119.9
C26 C27 H27 119.9
C27 C28 C29 120.1(2)
C27 C28 H28 119.9
C29 C28 H28 119.9
C24 C29 C28 119.88(18)
C24 C29 H29 120.1
C28 C29 H29 120.1

loop_
_geom_bond_atom_site_label_1
_geom_bond_atom_site_label_2
_geom_bond_distance
S1 C20 1.7223(17)
S1 C19 1.7316(19)
F1 C13 1.3455(19)
F2 C13 1.372(2)
F3 C14 1.347(2)
F4 C14 1.349(2)
F5 C15 1.354(2)
F6 C15 1.366(2)
O1 C2 1.381(2)
O1 C1 1.419(2)
N1 C6 1.372(2)
N1 C5 1.380(2)
N1 C10 1.449(2)
N2 C22 1.494(2)
N2 C23 1.498(2)
N2 H2A 0.784(19)
N2 H2B 0.859(19)
C1 H1A 0.9800
C1 H1B 0.9800
C1 H1C 0.9800
C2 C9 1.380(2)
C2 C3 1.402(3)
C3 C4 1.371(3)
C3 H3 0.9500
C4 C5 1.394(2)
C4 H4 0.9500
C5 C8 1.402(2)
C6 C7 1.383(2)
C6 C11 1.485(2)
C7 C8 1.445(2)
C7 C12 1.455(2)
C8 C9 1.411(3)
C9 H9 0.9500
C10 H10A 0.9800
C10 H10B 0.9800
C10 H10C 0.9800
C11 H11A 0.9800
C11 H11B 0.9800
C11 H11C 0.9800
C12 C16 1.357(2)
C12 C13 1.509(2)
C13 C14 1.531(3)
C14 C15 1.536(2)
C15 C16 1.489(2)
C16 C17 1.473(2)
C17 C20 1.370(2)
C17 C18 1.425(2)
C18 C19 1.361(2)
C18 H18 0.9500
C19 C22 1.493(2)
C20 C21 1.492(3)
C21 H21A 0.9800
C21 H21B 0.9800
C21 H21C 0.9800
C22 H22A 0.9900
C22 H22B 0.9900
C23 C24 1.506(2)
C23 H23A 0.9900
C23 H23B 0.9900
C24 C25 1.387(3)
C24 C29 1.392(3)
C25 C26 1.386(3)
C25 H25 0.9500
C26 C27 1.378(3)
C26 H26 0.9500
C27 C28 1.373(3)
C27 H27 0.9500
C28 C29 1.400(3)
C28 H28 0.9500
C29 H29 0.9500

loop_
_geom_hbond_atom_site_label_D
_geom_hbond_atom_site_label_H
_geom_hbond_atom_site_label_A
_geom_hbond_distance_DH
_geom_hbond_distance_HA
_geom_hbond_distance_DA
_geom_hbond_angle_DHA
_geom_hbond_site_symmetry_A
N2 H2A Cl1 0.784(19) 2.299(19) 3.0831(17) 177.5(17) 4_566
N2 H2B Cl1 0.859(19) 2.241(19) 3.0979(18) 174.7(17) 1_556

loop_
_geom_torsion_atom_site_label_1
_geom_torsion_atom_site_label_2
_geom_torsion_atom_site_label_3
_geom_torsion_atom_site_label_4
_geom_torsion
C1 O1 C2 C9 6.1(3)
C1 O1 C2 C3 -173.85(17)
C9 C2 C3 C4 0.0(3)
O1 C2 C3 C4 179.96(17)
C2 C3 C4 C5 0.2(3)
C6 N1 C5 C4 179.09(18)
C10 N1 C5 C4 -5.1(3)
C6 N1 C5 C8 -0.3(2)
C10 N1 C5 C8 175.52(17)
C3 C4 C5 N1 -179.21(18)
C3 C4 C5 C8 0.1(3)
C5 N1 C6 C7 -0.6(2)
C10 N1 C6 C7 -176.37(17)
C5 N1 C6 C11 174.82(15)
C10 N1 C6 C11 -0.9(3)
N1 C6 C7 C8 1.2(2)
C11 C6 C7 C8 -173.64(18)
N1 C6 C7 C12 179.00(16)
C11 C6 C7 C12 4.2(3)
N1 C5 C8 C9 178.87(15)
C4 C5 C8 C9 -0.5(3)
N1 C5 C8 C7 0.97(19)
C4 C5 C8 C7 -178.44(16)
C6 C7 C8 C5 -1.32(19)
C12 C7 C8 C5 -178.93(17)
C6 C7 C8 C9 -178.77(19)
C12 C7 C8 C9 3.6(3)
O1 C2 C9 C8 179.57(16)
C3 C2 C9 C8 -0.5(3)
C5 C8 C9 C2 0.7(3)
C7 C8 C9 C2 177.91(19)
C6 C7 C12 C16 40.0(3)
C8 C7 C12 C16 -142.8(2)
C6 C7 C12 C13 -137.55(19)
C8 C7 C12 C13 39.7(3)
C16 C12 C13 F1 -144.47(17)
C7 C12 C13 F1 33.5(3)
C16 C12 C13 F2 95.72(17)
C7 C12 C13 F2 -86.3(2)
C16 C12 C13 C14 -21.6(2)
C7 C12 C13 C14 156.32(18)
F1 C13 C14 F3 33.2(2)
F2 C13 C14 F3 149.93(14)
C12 C13 C14 F3 -91.46(17)
F1 C13 C14 F4 -86.6(2)
F2 C13 C14 F4 30.1(2)
C12 C13 C14 F4 148.74(16)
F1 C13 C14 C15 150.18(16)
F2 C13 C14 C15 -93.10(17)
C12 C13 C14 C15 25.5(2)
F3 C14 C15 F5 -142.83(16)
F4 C14 C15 F5 -22.4(2)
C13 C14 C15 F5 100.85(18)
F3 C14 C15 F6 -26.2(2)
F4 C14 C15 F6 94.3(2)
C13 C14 C15 F6 -142.48(16)
F3 C14 C15 C16 95.38(18)
F4 C14 C15 C16 -144.16(17)
C13 C14 C15 C16 -20.9(2)
C7 C12 C16 C17 18.4(3)
C13 C12 C16 C17 -163.77(18)
C7 C12 C16 C15 -169.49(18)
C13 C12 C16 C15 8.3(2)
F5 C15 C16 C12 -111.65(18)
F6 C15 C16 C12 128.68(17)
C14 C15 C16 C12 8.4(2)
F5 C15 C16 C17 61.3(2)
F6 C15 C16 C17 -58.4(2)
C14 C15 C16 C17 -178.60(17)
C12 C16 C17 C20 48.3(3)
C15 C16 C17 C20 -123.33(19)
C12 C16 C17 C18 -136.4(2)
C15 C16 C17 C18 52.0(3)
C20 C17 C18 C19 -0.2(2)
C16 C17 C18 C19 -175.92(17)
C17 C18 C19 C22 178.68(16)
C17 C18 C19 S1 0.44(19)
C20 S1 C19 C18 -0.43(14)
C20 S1 C19 C22 -178.75(15)
C18 C17 C20 C21 -178.45(18)
C16 C17 C20 C21 -2.5(3)
C18 C17 C20 S1 -0.11(19)
C16 C17 C20 S1 175.84(13)
C19 S1 C20 C17 0.31(14)
C19 S1 C20 C21 178.80(16)
C18 C19 C22 N2 124.7(2)
S1 C19 C22 N2 -57.3(2)
C23 N2 C22 C19 -165.68(16)
C22 N2 C23 C24 -54.7(2)
N2 C23 C24 C25 116.33(19)
N2 C23 C24 C29 -64.2(2)
C29 C24 C25 C26 1.5(3)
C23 C24 C25 C26 -179.03(17)
C24 C25 C26 C27 0.2(3)
C25 C26 C27 C28 -0.9(3)
C26 C27 C28 C29 -0.1(3)
C25 C24 C29 C28 -2.6(3)
C23 C24 C29 C28 177.98(17)
C27 C28 C29 C24 1.9(3)
